data_2233587
loop_
_publ_author_name
'Betz, Richard'
'Gerber, Thomas'
'Hosten, Eric'
'Dayananda, Alaloor S.'
'Yathirajan, Hemmige S.'
'Ramesha, A. R.'

_publ_section_title
;
 (<i>E</i>)-5-(2-Chlorophenyl)-7-ethyl-2-oxo-2,3-dihydro-1<i>H</i>-thieno[2,3-<i>e</i>][1,4]diazepin-4-ium
 2,4,6-trinitrophenolate
;
_journal_coeditor_code PK2384
_journal_issue 2
_journal_name_full 'Acta Crystallographica Section E'
_journal_page_first o516
_journal_page_last o517
_journal_paper_doi 10.1107/S1600536812002607
_journal_volume 68
_journal_year 2012
_chemical_formula_iupac 'C15 H14 Cl N2 O S +, C6 H2 N3 O7 -'
_chemical_formula_moiety 'C15 H14 Cl N2 O S +, C6 H2 N3 O7 -'
_chemical_formula_sum 'C21 H16 Cl N5 O8 S'
_chemical_formula_weight 533.90
_chemical_melting_point 518
_chemical_name_systematic
'(<i>E</i>)-5-(2-Chlorophenyl)-7-ethyl-2-oxo-2,3-dihydro-1<i>H</i>-thieno[2,3-<i>e</i>][1,4]diazepin-4-ium 2,4,6-trinitrophenolate'
_space_group_IT_number 14
_symmetry_cell_setting monoclinic
_symmetry_space_group_name_Hall '-P 2ybc'
_symmetry_space_group_name_H-M 'P 1 21/c 1'
_atom_sites_solution_hydrogens geom
_atom_sites_solution_primary direct
_atom_sites_solution_secondary difmap
_audit_creation_method SHELXL-97
_cell_angle_alpha 90.00
_cell_angle_beta 110.6660(10)
_cell_angle_gamma 90.00
_cell_formula_units_Z 4
_cell_length_a 10.5704(2)
_cell_length_b 20.0667(5)
_cell_length_c 11.3741(2)
_cell_measurement_reflns_used 9909
_cell_measurement_temperature 200(2)
_cell_measurement_theta_max 28.32
_cell_measurement_theta_min 2.89
_cell_volume 2257.35(8)
_computing_cell_refinement 'SAINT (Bruker, 2010)'
_computing_data_collection 'APEX2 (Bruker, 2010)'
_computing_data_reduction 'SAINT (Bruker, 2010)'
_computing_molecular_graphics 'ORTEP-3 for Windows (Farrugia, 1997) and Mercury (Macrae <i>et al.</i>, 2008)'
_computing_publication_material 'SHELXL97 (Sheldrick, 2008) and PLATON (Spek, 2009)'
_computing_structure_refinement 'SHELXL97 (Sheldrick, 2008)'
_computing_structure_solution 'SHELXS97 (Sheldrick, 2008)'
_diffrn_ambient_temperature 200(2)
_diffrn_measured_fraction_theta_full 0.996
_diffrn_measured_fraction_theta_max 0.996
_diffrn_measurement_device_type 'Bruker APEXII CCD'
_diffrn_measurement_method '\f and \w scans'
_diffrn_radiation_monochromator graphite
_diffrn_radiation_source 'fine-focus sealed tube'
_diffrn_radiation_type MoK\a
_diffrn_radiation_wavelength 0.71073
_diffrn_reflns_av_R_equivalents 0.0132
_diffrn_reflns_av_sigmaI/netI 0.0113
_diffrn_reflns_limit_h_max 14
_diffrn_reflns_limit_h_min -13
_diffrn_reflns_limit_k_max 26
_diffrn_reflns_limit_k_min -26
_diffrn_reflns_limit_l_max 15
_diffrn_reflns_limit_l_min -15
_diffrn_reflns_number 21254
_diffrn_reflns_theta_full 28.33
_diffrn_reflns_theta_max 28.33
_diffrn_reflns_theta_min 2.03
_exptl_absorpt_coefficient_mu 0.322
_exptl_absorpt_correction_T_max 0.892
_exptl_absorpt_correction_T_min 0.807
_exptl_absorpt_correction_type multi-scan
_exptl_absorpt_process_details
;
(SADABS; Bruker, 2008).
;
_exptl_crystal_colour brown
_exptl_crystal_density_diffrn 1.571
_exptl_crystal_density_method 'not measured'
_exptl_crystal_description block
_exptl_crystal_F_000 1096
_exptl_crystal_size_max 0.59
_exptl_crystal_size_mid 0.49
_exptl_crystal_size_min 0.36
_refine_diff_density_max 0.380
_refine_diff_density_min -0.242
_refine_ls_extinction_method none
_refine_ls_goodness_of_fit_ref 1.051
_refine_ls_hydrogen_treatment mixed
_refine_ls_matrix_type full
_refine_ls_number_parameters 343
_refine_ls_number_reflns 5607
_refine_ls_number_restraints 0
_refine_ls_restrained_S_all 1.051
_refine_ls_R_factor_all 0.0352
_refine_ls_R_factor_gt 0.0309
_refine_ls_shift/su_max 0.000
_refine_ls_shift/su_mean 0.000
_refine_ls_structure_factor_coef Fsqd
_refine_ls_weighting_details 'calc w=1/[\s^2^(Fo^2^)+(0.0349P)^2^+1.1718P] where P=(Fo^2^+2Fc^2^)/3'
_refine_ls_weighting_scheme calc
_refine_ls_wR_factor_gt 0.0771
_refine_ls_wR_factor_ref 0.0813
_reflns_number_gt 5073
_reflns_number_total 5607
_reflns_threshold_expression I>2\s(I)
_cod_data_source_file pk2384.cif
_cod_data_source_block I
_cod_original_sg_symbol_H-M 'P 21/c'
_cod_database_code 2233587
_cod_database_fobs_code 2233587

loop_
_symmetry_equiv_pos_as_xyz
'x, y, z'
'-x, y+1/2, -z+1/2'
'-x, -y, -z'
'x, -y-1/2, z-1/2'

loop_
_atom_site_type_symbol
_atom_site_label
_atom_site_fract_x
_atom_site_fract_y
_atom_site_fract_z
_atom_site_U_iso_or_equiv
_atom_site_adp_type
_atom_site_calc_flag
_atom_site_refinement_flags
_atom_site_occupancy
_atom_site_symmetry_multiplicity
_atom_site_disorder_assembly
_atom_site_disorder_group
Cl Cl1 0.57956(3) 0.230591(16) 0.27567(3) 0.03062(8) Uani d . 1 1 . .
S S1 0.08122(3) 0.038903(15) -0.15866(3) 0.02327(8) Uani d . 1 1 . .
O O1 0.53537(10) 0.04170(5) -0.16774(10) 0.0361(2) Uani d . 1 1 . .
O O31 0.75141(9) 0.09665(4) 0.21426(8) 0.02763(19) Uani d . 1 1 A .
O O321 0.75835(10) 0.21026(6) 0.09075(9) 0.0377(2) Uani d . 1 1 . .
O O322 0.96274(13) 0.23796(7) 0.11380(11) 0.0495(3) Uani d . 1 1 . .
O O341 1.27262(12) 0.24856(6) 0.54001(12) 0.0505(3) Uani d . 1 1 . .
O O342 1.25204(13) 0.17919(7) 0.67751(12) 0.0607(4) Uani d . 1 1 . .
N N36 0.84539(12) 0.04459(6) 0.46335(11) 0.0328(3) Uani d . 1 1 . .
O O361 0.8483(2) 0.04566(12) 0.57264(12) 0.0591(7) Uani d P 0.913(5) 1 A 1
O O362 0.79227(19) -0.00036(7) 0.39045(12) 0.0432(5) Uani d P 0.913(5) 1 A 1
O O363 0.8925(12) 0.0218(6) 0.5586(12) 0.023(3) Uiso d P 0.087(5) 1 A 2
O O364 0.7289(16) 0.0258(8) 0.3784(12) 0.037(4) Uiso d P 0.087(5) 1 A 2
N N1 0.49406(10) 0.12534(5) 0.07439(9) 0.01965(19) Uani d . 1 1 . .
H H71 0.5767(19) 0.1274(9) 0.1273(17) 0.040(5) Uiso d . 1 1 . .
N N2 0.34466(10) 0.03182(5) -0.12197(9) 0.0216(2) Uani d . 1 1 . .
H H72 0.3224(17) -0.0023(9) -0.1669(16) 0.033(4) Uiso d . 1 1 . .
N N32 0.87981(11) 0.21070(6) 0.15093(10) 0.0277(2) Uani d . 1 1 . .
N N34 1.21470(12) 0.20290(6) 0.57125(12) 0.0375(3) Uani d . 1 1 . .
C C1 0.45809(12) 0.06515(6) -0.12171(11) 0.0229(2) Uani d . 1 1 . .
C C2 0.47774(12) 0.13264(6) -0.05765(11) 0.0228(2) Uani d . 1 1 . .
H H2A 0.5588 0.1545 -0.0645 0.027 Uiso calc R 1 1 . .
H H2B 0.3985 0.1613 -0.1002 0.027 Uiso calc R 1 1 . .
C C3 0.39456(11) 0.11469(5) 0.11481(10) 0.0186(2) Uani d . 1 1 . .
C C4 -0.11953(12) 0.08838(7) -0.07592(13) 0.0272(3) Uani d . 1 1 . .
H H4A -0.1330 0.1015 0.0028 0.033 Uiso calc R 1 1 . .
H H4B -0.1627 0.0444 -0.1017 0.033 Uiso calc R 1 1 . .
C C5 -0.18803(14) 0.13922(8) -0.17752(15) 0.0399(3) Uani d . 1 1 . .
H H5A -0.1502 0.1835 -0.1498 0.060 Uiso calc R 1 1 . .
H H5B -0.2854 0.1397 -0.1933 0.060 Uiso calc R 1 1 . .
H H5C -0.1727 0.1273 -0.2549 0.060 Uiso calc R 1 1 . .
C C11 0.24806(11) 0.05778(6) -0.07911(10) 0.0194(2) Uani d . 1 1 . .
C C12 0.26416(11) 0.09611(6) 0.02726(10) 0.0198(2) Uani d . 1 1 . .
C C13 0.13619(12) 0.10916(6) 0.04104(11) 0.0230(2) Uani d . 1 1 . .
H H13 0.1277 0.1342 0.1088 0.028 Uiso calc R 1 1 . .
C C14 0.02920(12) 0.08249(6) -0.05130(11) 0.0232(2) Uani d . 1 1 . .
C C21 0.42065(11) 0.11893(6) 0.25106(11) 0.0210(2) Uani d . 1 1 . .
C C22 0.50465(12) 0.16687(6) 0.33080(11) 0.0243(2) Uani d . 1 1 . .
C C23 0.52897(15) 0.16634(8) 0.45900(13) 0.0368(3) Uani d . 1 1 . .
H H23 0.5859 0.1992 0.5119 0.044 Uiso calc R 1 1 . .
C C24 0.47029(17) 0.11802(9) 0.50923(13) 0.0428(4) Uani d . 1 1 . .
H H24 0.4878 0.1174 0.5971 0.051 Uiso calc R 1 1 . .
C C25 0.38611(16) 0.07037(8) 0.43273(14) 0.0377(3) Uani d . 1 1 . .
H H25 0.3456 0.0373 0.4678 0.045 Uiso calc R 1 1 . .
C C26 0.36134(13) 0.07120(7) 0.30489(12) 0.0283(3) Uani d . 1 1 . .
H H26 0.3028 0.0387 0.2526 0.034 Uiso calc R 1 1 . .
C C31 0.85448(11) 0.12197(6) 0.29523(11) 0.0208(2) Uani d . 1 1 . .
C C32 0.92952(12) 0.17741(6) 0.27217(11) 0.0225(2) Uani d . 1 1 A .
C C33 1.04736(12) 0.20209(6) 0.35838(12) 0.0256(2) Uani d . 1 1 . .
H H33 1.0953 0.2371 0.3363 0.031 Uiso calc R 1 1 A .
C C34 1.09452(12) 0.17498(6) 0.47757(12) 0.0267(3) Uani d . 1 1 A .
C C35 1.02603(13) 0.12448(6) 0.51186(12) 0.0280(3) Uani d . 1 1 . .
H H35 1.0569 0.1080 0.5955 0.034 Uiso calc R 1 1 A .
C C36 0.91220(12) 0.09847(6) 0.42255(11) 0.0244(2) Uani d . 1 1 A .

loop_
_atom_site_aniso_label
_atom_site_aniso_U_11
_atom_site_aniso_U_22
_atom_site_aniso_U_33
_atom_site_aniso_U_12
_atom_site_aniso_U_13
_atom_site_aniso_U_23
Cl1 0.03397(16) 0.02676(15) 0.03248(16) -0.01114(12) 0.01341(13) -0.00916(11)
S1 0.01661(13) 0.02786(15) 0.02118(14) -0.00278(10) 0.00153(10) -0.00509(10)
O1 0.0307(5) 0.0438(6) 0.0402(5) -0.0040(4) 0.0204(4) -0.0127(4)
O31 0.0212(4) 0.0225(4) 0.0289(4) -0.0008(3) -0.0038(3) -0.0028(3)
O321 0.0293(5) 0.0464(6) 0.0305(5) 0.0064(4) 0.0020(4) 0.0102(4)
O322 0.0465(6) 0.0593(7) 0.0426(6) -0.0143(6) 0.0155(5) 0.0147(5)
O341 0.0336(6) 0.0361(6) 0.0629(8) -0.0136(5) -0.0065(5) -0.0026(5)
O342 0.0493(7) 0.0693(9) 0.0367(6) -0.0165(6) -0.0183(5) 0.0039(6)
N36 0.0317(6) 0.0376(6) 0.0242(5) -0.0089(5) 0.0037(4) 0.0028(5)
O361 0.0699(12) 0.0805(14) 0.0235(6) -0.0390(11) 0.0124(6) -0.0028(7)
O362 0.0621(11) 0.0307(7) 0.0354(6) -0.0185(7) 0.0154(6) -0.0032(5)
N1 0.0162(4) 0.0225(5) 0.0180(4) -0.0010(4) 0.0032(4) -0.0027(3)
N2 0.0201(5) 0.0224(5) 0.0212(5) -0.0016(4) 0.0061(4) -0.0056(4)
N32 0.0303(5) 0.0265(5) 0.0250(5) 0.0003(4) 0.0082(4) 0.0009(4)
N34 0.0264(6) 0.0322(6) 0.0397(7) -0.0035(5) -0.0060(5) -0.0066(5)
C1 0.0205(5) 0.0290(6) 0.0179(5) -0.0004(4) 0.0052(4) -0.0012(4)
C2 0.0228(5) 0.0253(5) 0.0201(5) -0.0040(4) 0.0074(4) -0.0002(4)
C3 0.0166(5) 0.0174(5) 0.0194(5) 0.0000(4) 0.0035(4) -0.0028(4)
C4 0.0158(5) 0.0295(6) 0.0344(6) -0.0011(4) 0.0065(5) -0.0028(5)
C5 0.0244(6) 0.0466(8) 0.0456(8) 0.0098(6) 0.0083(6) 0.0099(7)
C11 0.0168(5) 0.0203(5) 0.0185(5) -0.0011(4) 0.0030(4) -0.0006(4)
C12 0.0163(5) 0.0213(5) 0.0199(5) -0.0009(4) 0.0041(4) -0.0025(4)
C13 0.0186(5) 0.0248(5) 0.0247(5) 0.0001(4) 0.0066(4) -0.0043(4)
C14 0.0177(5) 0.0242(5) 0.0263(6) 0.0001(4) 0.0059(4) -0.0011(4)
C21 0.0184(5) 0.0240(5) 0.0195(5) -0.0013(4) 0.0052(4) -0.0040(4)
C22 0.0218(5) 0.0271(6) 0.0237(6) -0.0050(4) 0.0077(4) -0.0051(4)
C23 0.0376(7) 0.0466(8) 0.0237(6) -0.0133(6) 0.0077(5) -0.0128(6)
C24 0.0486(9) 0.0593(10) 0.0206(6) -0.0123(8) 0.0125(6) -0.0044(6)
C25 0.0406(8) 0.0459(8) 0.0302(7) -0.0110(6) 0.0168(6) 0.0014(6)
C26 0.0278(6) 0.0305(6) 0.0267(6) -0.0073(5) 0.0099(5) -0.0036(5)
C31 0.0171(5) 0.0210(5) 0.0218(5) 0.0022(4) 0.0037(4) -0.0029(4)
C32 0.0212(5) 0.0226(5) 0.0215(5) 0.0022(4) 0.0049(4) -0.0002(4)
C33 0.0204(5) 0.0226(5) 0.0317(6) -0.0009(4) 0.0065(5) -0.0029(5)
C34 0.0185(5) 0.0257(6) 0.0283(6) -0.0011(4) -0.0014(5) -0.0056(5)
C35 0.0260(6) 0.0291(6) 0.0223(5) -0.0002(5) 0.0005(5) -0.0009(5)
C36 0.0227(5) 0.0246(6) 0.0231(5) -0.0023(4) 0.0044(5) -0.0004(4)

loop_
_atom_type_symbol
_atom_type_description
_atom_type_scat_dispersion_real
_atom_type_scat_dispersion_imag
_atom_type_scat_source
C C 0.0033 0.0016 'International Tables Vol C Tables 4.2.6.8 and 6.1.1.4'
H H 0.0000 0.0000 'International Tables Vol C Tables 4.2.6.8 and 6.1.1.4'
Cl Cl 0.1484 0.1585 'International Tables Vol C Tables 4.2.6.8 and 6.1.1.4'
N N 0.0061 0.0033 'International Tables Vol C Tables 4.2.6.8 and 6.1.1.4'
O O 0.0106 0.0060 'International Tables Vol C Tables 4.2.6.8 and 6.1.1.4'
S S 0.1246 0.1234 'International Tables Vol C Tables 4.2.6.8 and 6.1.1.4'

loop_
_geom_angle_atom_site_label_1
_geom_angle_atom_site_label_2
_geom_angle_atom_site_label_3
_geom_angle
C11 S1 C14 92.26(5)
O363 N36 O362 107.3(6)
O362 N36 O361 122.68(13)
O363 N36 O364 124.9(9)
O361 N36 O364 115.2(6)
O363 N36 C36 120.9(6)
O362 N36 C36 119.46(11)
O361 N36 C36 117.83(12)
O364 N36 C36 114.2(6)
C3 N1 C2 124.21(10)
C3 N1 H71 120.1(12)
C2 N1 H71 115.7(12)
C1 N2 C11 124.78(10)
C1 N2 H72 117.2(11)
C11 N2 H72 116.2(11)
O321 N32 O322 123.13(12)
O321 N32 C32 118.95(11)
O322 N32 C32 117.92(11)
O341 N34 O342 123.85(12)
O341 N34 C34 118.31(12)
O342 N34 C34 117.84(13)
O1 C1 N2 122.16(12)
O1 C1 C2 123.78(11)
N2 C1 C2 114.05(10)
N1 C2 C1 110.59(10)
N1 C2 H2A 109.5
C1 C2 H2A 109.5
N1 C2 H2B 109.5
C1 C2 H2B 109.5
H2A C2 H2B 108.1
N1 C3 C12 119.59(10)
N1 C3 C21 118.98(10)
C12 C3 C21 121.36(10)
C14 C4 C5 112.41(11)
C14 C4 H4A 109.1
C5 C4 H4A 109.1
C14 C4 H4B 109.1
C5 C4 H4B 109.1
H4A C4 H4B 107.9
C4 C5 H5A 109.5
C4 C5 H5B 109.5
H5A C5 H5B 109.5
C4 C5 H5C 109.5
H5A C5 H5C 109.5
H5B C5 H5C 109.5
N2 C11 C12 129.56(10)
N2 C11 S1 118.77(8)
C12 C11 S1 111.57(8)
C11 C12 C3 122.62(10)
C11 C12 C13 111.32(10)
C3 C12 C13 125.89(10)
C14 C13 C12 113.81(10)
C14 C13 H13 123.1
C12 C13 H13 123.1
C13 C14 C4 130.33(11)
C13 C14 S1 111.02(9)
C4 C14 S1 118.55(9)
C26 C21 C22 117.76(11)
C26 C21 C3 118.24(10)
C22 C21 C3 123.97(11)
C23 C22 C21 120.93(12)
C23 C22 Cl1 116.52(10)
C21 C22 Cl1 122.52(9)
C24 C23 C22 119.79(13)
C24 C23 H23 120.1
C22 C23 H23 120.1
C23 C24 C25 120.57(13)
C23 C24 H24 119.7
C25 C24 H24 119.7
C26 C25 C24 119.56(13)
C26 C25 H25 120.2
C24 C25 H25 120.2
C25 C26 C21 121.37(12)
C25 C26 H26 119.3
C21 C26 H26 119.3
O31 C31 C36 123.67(11)
O31 C31 C32 124.57(11)
C36 C31 C32 111.76(10)
C33 C32 C31 124.39(11)
C33 C32 N32 116.33(11)
C31 C32 N32 119.27(10)
C32 C33 C34 118.69(12)
C32 C33 H33 120.7
C34 C33 H33 120.7
C35 C34 C33 121.57(11)
C35 C34 N34 119.12(12)
C33 C34 N34 119.21(12)
C36 C35 C34 118.68(12)
C36 C35 H35 120.7
C34 C35 H35 120.7
C35 C36 C31 124.71(11)
C35 C36 N36 116.33(11)
C31 C36 N36 118.94(10)

loop_
_geom_bond_atom_site_label_1
_geom_bond_atom_site_label_2
_geom_bond_distance
Cl1 C22 1.7337(13)
S1 C11 1.7164(11)
S1 C14 1.7415(12)
O1 C1 1.2102(15)
O31 C31 1.2590(14)
O321 N32 1.2234(15)
O322 N32 1.2277(15)
O341 N34 1.2222(18)
O342 N34 1.2273(18)
N36 O363 1.118(12)
N36 O362 1.2196(16)
N36 O361 1.2330(19)
N36 O364 1.323(14)
N36 C36 1.4542(16)
N1 C3 1.3056(15)
N1 C2 1.4574(15)
N1 H71 0.870(19)
N2 C1 1.3720(15)
N2 C11 1.3795(15)
N2 H72 0.836(18)
N32 C32 1.4534(15)
N34 C34 1.4519(15)
C1 C2 1.5170(17)
C2 H2A 0.9900
C2 H2B 0.9900
C3 C12 1.4358(15)
C3 C21 1.4776(15)
C4 C14 1.5011(16)
C4 C5 1.5199(19)
C4 H4A 0.9900
C4 H4B 0.9900
C5 H5A 0.9800
C5 H5B 0.9800
C5 H5C 0.9800
C11 C12 1.3925(15)
C12 C13 1.4396(15)
C13 C14 1.3528(16)
C13 H13 0.9500
C21 C26 1.3985(17)
C21 C22 1.4029(16)
C22 C23 1.3885(18)
C23 C24 1.379(2)
C23 H23 0.9500
C24 C25 1.384(2)
C24 H24 0.9500
C25 C26 1.3836(18)
C25 H25 0.9500
C26 H26 0.9500
C31 C36 1.4380(16)
C31 C32 1.4431(16)
C32 C33 1.3771(16)
C33 C34 1.3803(18)
C33 H33 0.9500
C34 C35 1.3793(18)
C35 C36 1.3745(17)
C35 H35 0.9500

loop_
_geom_hbond_atom_site_label_D
_geom_hbond_atom_site_label_H
_geom_hbond_atom_site_label_A
_geom_hbond_site_symmetry_A
_geom_hbond_distance_DH
_geom_hbond_distance_HA
_geom_hbond_distance_DA
_geom_hbond_angle_DHA
N1 H71 O31 . 0.870(19) 1.865(19) 2.6847(13) 156.3(17)
N2 H72 O31 3_655 0.836(18) 2.047(18) 2.8331(13) 156.4(16)
N2 H72 O362 3_655 0.836(18) 2.400(17) 2.9495(16) 123.9(14)
C2 H2A O321 . 0.99 2.49 3.2465(16) 133.2
C2 H2B O342 1_454 0.99 2.48 3.2505(17) 134.3
C23 H23 O321 4_566 0.95 2.51 3.4193(18) 161.4

loop_
_geom_torsion_atom_site_label_1
_geom_torsion_atom_site_label_2
_geom_torsion_atom_site_label_3
_geom_torsion_atom_site_label_4
_geom_torsion
C11 N2 C1 O1 -175.18(12)
C11 N2 C1 C2 5.61(16)
C3 N1 C2 C1 -77.66(14)
O1 C1 C2 N1 -117.45(13)
N2 C1 C2 N1 61.75(13)
C2 N1 C3 C12 12.62(17)
C2 N1 C3 C21 -170.29(10)
C1 N2 C11 C12 -41.65(19)
C1 N2 C11 S1 142.17(10)
C14 S1 C11 N2 177.15(10)
C14 S1 C11 C12 0.32(9)
N2 C11 C12 C3 -0.8(2)
S1 C11 C12 C3 175.59(9)
N2 C11 C12 C13 -176.29(12)
S1 C11 C12 C13 0.10(13)
N1 C3 C12 C11 32.88(17)
C21 C3 C12 C11 -144.13(12)
N1 C3 C12 C13 -152.30(12)
C21 C3 C12 C13 30.68(18)
C11 C12 C13 C14 -0.65(15)
C3 C12 C13 C14 -175.96(11)
C12 C13 C14 C4 -175.42(12)
C12 C13 C14 S1 0.88(14)
C5 C4 C14 C13 99.93(17)
C5 C4 C14 S1 -76.14(14)
C11 S1 C14 C13 -0.69(10)
C11 S1 C14 C4 176.10(10)
N1 C3 C21 C26 -138.62(12)
C12 C3 C21 C26 38.41(16)
N1 C3 C21 C22 39.47(17)
C12 C3 C21 C22 -143.50(12)
C26 C21 C22 C23 0.68(19)
C3 C21 C22 C23 -177.42(12)
C26 C21 C22 Cl1 -177.61(10)
C3 C21 C22 Cl1 4.29(17)
C21 C22 C23 C24 0.2(2)
Cl1 C22 C23 C24 178.56(13)
C22 C23 C24 C25 -0.7(3)
C23 C24 C25 C26 0.3(3)
C24 C25 C26 C21 0.6(2)
C22 C21 C26 C25 -1.1(2)
C3 C21 C26 C25 177.14(13)
O31 C31 C32 C33 -175.40(12)
C36 C31 C32 C33 4.22(17)
O31 C31 C32 N32 4.86(18)
C36 C31 C32 N32 -175.52(10)
O321 N32 C32 C33 -152.12(12)
O322 N32 C32 C33 28.00(17)
O321 N32 C32 C31 27.64(17)
O322 N32 C32 C31 -152.24(12)
C31 C32 C33 C34 -3.70(19)
N32 C32 C33 C34 176.05(11)
C32 C33 C34 C35 -0.45(19)
C32 C33 C34 N34 -176.78(12)
O341 N34 C34 C35 -178.51(13)
O342 N34 C34 C35 1.4(2)
O341 N34 C34 C33 -2.1(2)
O342 N34 C34 C33 177.82(14)
C33 C34 C35 C36 3.5(2)
N34 C34 C35 C36 179.86(12)
C34 C35 C36 C31 -2.8(2)
C34 C35 C36 N36 178.98(12)
O31 C31 C36 C35 178.71(12)
C32 C31 C36 C35 -0.92(17)
O31 C31 C36 N36 -3.08(18)
C32 C31 C36 N36 177.29(11)
O363 N36 C36 C35 -7.5(9)
O362 N36 C36 C35 -144.83(16)
O361 N36 C36 C35 33.3(2)
O364 N36 C36 C35 173.3(8)
O363 N36 C36 C31 174.1(8)
O362 N36 C36 C31 36.8(2)
O361 N36 C36 C31 -145.06(19)
O364 N36 C36 C31 -5.1(9)
